data_2015837
loop_
_publ_author_name
'Lemmerer, Andreas'
'Billing, David G.'
'Reisinger, Sandra A.'

_publ_section_title
;
 Isostructural crystal packing and hydrogen bonding in alkylammonium
 tin(IV) chloride compounds
;
_journal_coeditor_code BM3022
_journal_issue 3
_journal_name_full 'Acta Crystallographica Section C'
_journal_page_first m97
_journal_page_last m100
_journal_paper_doi 10.1107/S0108270107004659
_journal_volume 63
_journal_year 2007
_chemical_formula_iupac '(C5 H14 N)2 [Sn Cl6]'
_chemical_formula_moiety '2(C5 H14 N +), Cl6 Sn 2-'
_chemical_formula_sum 'C10 H28 Cl6 N2 Sn'
_chemical_formula_weight 507.73
_chemical_name_systematic
;
pentylammonium hexachloridotin(IV)
;
_space_group_IT_number 62
_symmetry_cell_setting orthorhombic
_symmetry_space_group_name_Hall '-P 2ac 2n'
_symmetry_space_group_name_H-M 'P n m a'
_audit_creation_method 'WinGX routine CIF_UPDATE'
_cell_angle_alpha 90
_cell_angle_beta 90
_cell_angle_gamma 90
_cell_formula_units_Z 4
_cell_length_a 12.2351(5)
_cell_length_b 7.2021(3)
_cell_length_c 24.5723(9)
_cell_measurement_reflns_used 4930
_cell_measurement_temperature 243(2)
_cell_measurement_theta_max 27.79
_cell_measurement_theta_min 2.35
_cell_volume 2165.27(15)
_computing_cell_refinement 'SAINT-Plus (Bruker, 2004)'
_computing_data_collection 'APEX2 (Bruker, 2005)'
_computing_data_reduction 'SAINT-Plus and XPREP (Bruker 2004)'
_computing_molecular_graphics
;
Ortep-3 for Windows (Farrugia, 1997) and DIAMOND (Brandenburg,
1999)
;
_computing_publication_material
;
WinGX (Farrugia, 1999) and PLATON (Spek, 2003)
;
_computing_structure_refinement 'SHELXL97 (Sheldrick, 1997)'
_computing_structure_solution 'SHELXS97 (Sheldrick, 1997)'
_diffrn_measured_fraction_theta_full 1
_diffrn_measured_fraction_theta_max 1
_diffrn_measurement_device_type 'Bruker SMART APEXII CCD area-detector'
_diffrn_measurement_method \w
_diffrn_radiation_type MoK\a
_diffrn_radiation_wavelength 0.71073
_diffrn_reflns_av_R_equivalents 0.0432
_diffrn_reflns_limit_h_max 16
_diffrn_reflns_limit_h_min -15
_diffrn_reflns_limit_k_max 9
_diffrn_reflns_limit_k_min -9
_diffrn_reflns_limit_l_max 27
_diffrn_reflns_limit_l_min -32
_diffrn_reflns_number 16581
_diffrn_reflns_theta_full 28
_diffrn_reflns_theta_max 28
_diffrn_reflns_theta_min 1.66
_exptl_absorpt_coefficient_mu 1.912
_exptl_absorpt_correction_T_max 0.8927
_exptl_absorpt_correction_T_min 0.5708
_exptl_absorpt_correction_type integration
_exptl_absorpt_process_details '(XPREP; Bruker, 2004)'
_exptl_crystal_colour colourless
_exptl_crystal_density_diffrn 1.558
_exptl_crystal_density_method 'not measured'
_exptl_crystal_description plate
_exptl_crystal_F_000 1016
_exptl_crystal_size_max 0.32
_exptl_crystal_size_mid 0.3
_exptl_crystal_size_min 0.06
_refine_diff_density_max 0.818
_refine_diff_density_min -0.588
_refine_ls_extinction_method none
_refine_ls_goodness_of_fit_ref 1.069
_refine_ls_hydrogen_treatment constr
_refine_ls_matrix_type full
_refine_ls_number_parameters 109
_refine_ls_number_reflns 2820
_refine_ls_number_restraints 92
_refine_ls_restrained_S_all 1.112
_refine_ls_R_factor_gt 0.0434
_refine_ls_shift/su_max 0.001
_refine_ls_structure_factor_coef Fsqd
_refine_ls_weighting_details 'calc w=1/[\s^2^(Fo^2^)+(0.0464P)^2^+4.3427P] where P=(Fo^2^+2Fc^2^)/3'
_refine_ls_weighting_scheme calc
_refine_ls_wR_factor_ref 0.1181
_reflns_number_gt 2038
_reflns_number_total 2820
_reflns_threshold_expression I>2\s(I)
_cod_data_source_file bm3022.cif
_cod_data_source_block II
_cod_database_code 2015837
_cod_database_fobs_code 2015837

loop_
_symmetry_equiv_pos_as_xyz
'x, y, z'
'-x+1/2, -y, z+1/2'
'-x, y+1/2, -z'
'x+1/2, -y+1/2, -z+1/2'
'-x, -y, -z'
'x-1/2, y, -z-1/2'
'x, -y-1/2, z'
'-x-1/2, y-1/2, z-1/2'

loop_
_atom_site_type_symbol
_atom_site_label
_atom_site_fract_x
_atom_site_fract_y
_atom_site_fract_z
_atom_site_U_iso_or_equiv
_atom_site_adp_type
_atom_site_calc_flag
_atom_site_refinement_flags
_atom_site_occupancy
C C1 0.6009(7) 0.75 0.6209(3) 0.094(3) Uani d SDU 1
H H1D 0.6451 0.8597 0.6293 0.113 Uiso calc PR 0.5
H H1E 0.6451 0.6403 0.6293 0.113 Uiso calc PR 0.5
C C2 0.5046(8) 0.75 0.6566(3) 0.115(3) Uani d SDU 1
H H2D 0.4603 0.6402 0.6485 0.138 Uiso calc PR 0.5
H H2E 0.4603 0.8598 0.6485 0.138 Uiso calc PR 0.5
C C3 0.5321(9) 0.75 0.7170(3) 0.123(4) Uani d SDU 1
H H3A 0.5756 0.6398 0.7259 0.148 Uiso calc PR 0.5
H H3B 0.5756 0.8602 0.7259 0.148 Uiso calc PR 0.5
C C4 0.4288(10) 0.75 0.7503(4) 0.167(5) Uani d SDU 1
H H4A 0.3854 0.6399 0.7412 0.201 Uiso calc PR 0.5
H H4B 0.3854 0.8601 0.7412 0.201 Uiso calc PR 0.5
C C5 0.4529(12) 0.75 0.8105(4) 0.169(6) Uani d SDU 1
H H5A 0.3848 0.75 0.8306 0.254 Uiso calc SR 1
H H5B 0.4947 0.86 0.8197 0.254 Uiso calc PR 0.5
H H5C 0.4947 0.64 0.8197 0.254 Uiso calc PR 0.5
N N1 0.5782(5) 0.75 0.5640(2) 0.0605(15) Uani d SU 1
H H1A 0.5149 0.69 0.5578 0.091 Uiso calc PR 0.5
H H1B 0.6327 0.6922 0.5462 0.091 Uiso calc PR 0.5
H H1C 0.5727 0.8678 0.5521 0.091 Uiso calc PR 0.5
C C6 0.9190(7) 0.75 0.3901(3) 0.103(3) Uani d SDU 1
H H6A 0.9629 0.6406 0.3809 0.124 Uiso calc PR 0.5
H H6B 0.9629 0.8594 0.3809 0.124 Uiso calc PR 0.5
C C7 0.8240(8) 0.75 0.3549(3) 0.117(3) Uani d SDU 1
H H7A 0.78 0.8595 0.3638 0.141 Uiso calc PR 0.5
H H7B 0.78 0.6405 0.3638 0.141 Uiso calc PR 0.5
C C8 0.8432(9) 0.75 0.2943(3) 0.126(4) Uani d SDU 1
H H8A 0.8857 0.8601 0.2842 0.152 Uiso calc PR 0.5
H H8B 0.8857 0.6399 0.2842 0.152 Uiso calc PR 0.5
C C9 0.7371(9) 0.75 0.2636(4) 0.165(5) Uani d SDU 1
H H9A 0.6949 0.6401 0.2741 0.199 Uiso calc PR 0.5
H H9B 0.6949 0.8599 0.2741 0.199 Uiso calc PR 0.5
C C10 0.7517(11) 0.75 0.2030(4) 0.184(7) Uani d SDU 1
H H10A 0.6806 0.75 0.1856 0.275 Uiso calc SR 1
H H10B 0.7919 0.64 0.1922 0.275 Uiso calc PR 0.5
H H10C 0.7919 0.86 0.1922 0.275 Uiso calc PR 0.5
N N2 0.9041(5) 0.75 0.4467(2) 0.0595(15) Uani d SU 1
H H2A 0.8984 0.8677 0.4587 0.089 Uiso calc PR 0.5
H H2B 0.9617 0.6949 0.4628 0.089 Uiso calc PR 0.5
H H2C 0.8427 0.6874 0.455 0.089 Uiso calc PR 0.5
Sn Sn1 0.74770(3) 0.25 0.51138(2) 0.04132(16) Uani d S 1
Cl Cl1 0.90468(12) 0.25 0.45078(7) 0.0542(4) Uani d S 1
Cl Cl2 0.58916(13) 0.25 0.56964(9) 0.0629(5) Uani d S 1
Cl Cl3 0.83338(9) 0.49109(15) 0.56432(5) 0.0541(3) Uani d . 1
Cl Cl4 0.66184(9) 0.48860(15) 0.45598(5) 0.0558(3) Uani d . 1

loop_
_atom_site_aniso_label
_atom_site_aniso_U_11
_atom_site_aniso_U_22
_atom_site_aniso_U_33
_atom_site_aniso_U_12
_atom_site_aniso_U_13
_atom_site_aniso_U_23
C1 0.085(6) 0.129(8) 0.068(4) 0 0.000(4) 0
C2 0.102(6) 0.169(9) 0.073(4) 0 0.012(4) 0
C3 0.143(8) 0.157(9) 0.070(4) 0 0.018(5) 0
C4 0.184(10) 0.227(12) 0.091(5) 0 0.046(6) 0
C5 0.225(15) 0.199(14) 0.083(5) 0 0.053(7) 0
N1 0.055(3) 0.063(4) 0.063(3) 0 0.009(3) 0
C6 0.090(6) 0.160(9) 0.059(4) 0 -0.004(4) 0
C7 0.101(6) 0.182(9) 0.069(4) 0 -0.016(4) 0
C8 0.137(8) 0.175(9) 0.068(4) 0 -0.019(5) 0
C9 0.165(9) 0.243(12) 0.088(5) 0 -0.042(6) 0
C10 0.205(15) 0.259(18) 0.086(6) 0 -0.053(7) 0
N2 0.054(3) 0.068(4) 0.056(3) 0 -0.003(3) 0
Sn1 0.0282(2) 0.0266(2) 0.0692(3) 0 -0.00223(18) 0
Cl1 0.0380(7) 0.0541(9) 0.0705(11) 0 0.0092(7) 0
Cl2 0.0344(8) 0.0592(10) 0.0951(14) 0 0.0131(8) 0
Cl3 0.0474(6) 0.0374(5) 0.0776(8) -0.0072(5) -0.0068(5) -0.0094(5)
Cl4 0.0498(6) 0.0345(5) 0.0830(9) 0.0072(5) -0.0128(6) 0.0075(5)

loop_
_atom_type_symbol
_atom_type_description
_atom_type_scat_dispersion_real
_atom_type_scat_dispersion_imag
_atom_type_scat_source
C C 0.0033 0.0016 'International Tables Vol C Tables 4.2.6.8 and 6.1.1.4'
H H 0 0 'International Tables Vol C Tables 4.2.6.8 and 6.1.1.4'
N N 0.0061 0.0033 'International Tables Vol C Tables 4.2.6.8 and 6.1.1.4'
Cl Cl 0.1484 0.1585 'International Tables Vol C Tables 4.2.6.8 and 6.1.1.4'
Sn Sn -0.6537 1.4246 'International Tables Vol C Tables 4.2.6.8 and 6.1.1.4'

loop_
_geom_angle_atom_site_label_1
_geom_angle_atom_site_label_2
_geom_angle_atom_site_label_3
_geom_angle_site_symmetry_1
_geom_angle_site_symmetry_3
_geom_angle
N1 C1 C2 . . 115.5(8)
N1 C1 H1D . . 108.4
C2 C1 H1D . . 108.4
N1 C1 H1E . . 108.4
C2 C1 H1E . . 108.4
H1D C1 H1E . . 107.5
C1 C2 C3 . . 114.0(8)
C1 C2 H2D . . 108.8
C3 C2 H2D . . 108.8
C1 C2 H2E . . 108.8
C3 C2 H2E . . 108.8
H2D C2 H2E . . 107.7
C4 C3 C2 . . 110.1(8)
C4 C3 H3A . . 109.6
C2 C3 H3A . . 109.6
C4 C3 H3B . . 109.6
C2 C3 H3B . . 109.6
H3A C3 H3B . . 108.1
C3 C4 C5 . . 111.6(9)
C3 C4 H4A . . 109.3
C5 C4 H4A . . 109.3
C3 C4 H4B . . 109.3
C5 C4 H4B . . 109.3
H4A C4 H4B . . 108
C4 C5 H5A . . 109.5
C4 C5 H5B . . 109.5
H5A C5 H5B . . 109.5
C4 C5 H5C . . 109.5
H5A C5 H5C . . 109.5
H5B C5 H5C . . 109.5
C1 N1 H1A . . 109.5
C1 N1 H1B . . 109.5
H1A N1 H1B . . 109.5
C1 N1 H1C . . 109.5
H1A N1 H1C . . 109.5
H1B N1 H1C . . 109.5
N2 C6 C7 . . 119.2(8)
N2 C6 H6A . . 107.5
C7 C6 H6A . . 107.5
N2 C6 H6B . . 107.5
C7 C6 H6B . . 107.5
H6A C6 H6B . . 107
C6 C7 C8 . . 117.7(8)
C6 C7 H7A . . 107.9
C8 C7 H7A . . 107.9
C6 C7 H7B . . 107.9
C8 C7 H7B . . 107.9
H7A C7 H7B . . 107.2
C9 C8 C7 . . 111.1(8)
C9 C8 H8A . . 109.4
C7 C8 H8A . . 109.4
C9 C8 H8B . . 109.4
C7 C8 H8B . . 109.4
H8A C8 H8B . . 108
C10 C9 C8 . . 113.3(9)
C10 C9 H9A . . 108.9
C8 C9 H9A . . 108.9
C10 C9 H9B . . 108.9
C8 C9 H9B . . 108.9
H9A C9 H9B . . 107.7
C9 C10 H10A . . 109.5
C9 C10 H10B . . 109.5
H10A C10 H10B . . 109.5
C9 C10 H10C . . 109.5
H10A C10 H10C . . 109.5
H10B C10 H10C . . 109.5
C6 N2 H2A . . 109.5
C6 N2 H2B . . 109.5
H2A N2 H2B . . 109.5
C6 N2 H2C . . 109.5
H2A N2 H2C . . 109.5
H2B N2 H2C . . 109.5
Cl1 Sn1 Cl2 . . 178.64(7)
Cl1 Sn1 Cl3 . . 89.26(4)
Cl1 Sn1 Cl4 . . 89.91(4)
Cl2 Sn1 Cl3 . . 91.69(5)
Cl2 Sn1 Cl4 . . 89.13(5)
Cl3 Sn1 Cl3 . 7_565 92.21(6)
Cl3 Sn1 Cl4 . 7_565 178.59(5)
Cl3 Sn1 Cl4 . . 88.91(4)
Cl4 Sn1 Cl4 7_565 . 89.96(6)

loop_
_geom_bond_atom_site_label_1
_geom_bond_atom_site_label_2
_geom_bond_distance
C1 N1 1.425(9)
C1 C2 1.469(8)
C1 H1D 0.98
C1 H1E 0.98
C2 C3 1.522(8)
C2 H2D 0.98
C2 H2E 0.98
C3 C4 1.505(9)
C3 H3A 0.98
C3 H3B 0.98
C4 C5 1.508(9)
C4 H4A 0.98
C4 H4B 0.98
C5 H5A 0.97
C5 H5B 0.97
C5 H5C 0.97
N1 H1A 0.9
N1 H1B 0.9
N1 H1C 0.9
C6 N2 1.403(9)
C6 C7 1.450(8)
C6 H6A 0.98
C6 H6B 0.98
C7 C8 1.508(8)
C7 H7A 0.98
C7 H7B 0.98
C8 C9 1.501(9)
C8 H8A 0.98
C8 H8B 0.98
C9 C10 1.499(9)
C9 H9A 0.98
C9 H9B 0.98
C10 H10A 0.97
C10 H10B 0.97
C10 H10C 0.97
N2 H2A 0.9
N2 H2B 0.9
N2 H2C 0.9
Sn1 Cl1 2.4303(16)
Sn1 Cl2 2.4109(17)
Sn1 Cl3 2.4096(11)
Sn1 Cl4 2.4311(11)

loop_
_geom_hbond_atom_site_label_D
_geom_hbond_atom_site_label_H
_geom_hbond_atom_site_label_A
_geom_hbond_site_symmetry_A
_geom_hbond_distance_DH
_geom_hbond_distance_HA
_geom_hbond_distance_DA
_geom_hbond_angle_DHA
N1 H1A Cl4 5_666 0.90 2.54 3.438(5) 177
N1 H1B Cl4 . 0.90 2.68 3.411(5) 139
N1 H1B Cl3 . 0.90 2.89 3.636(5) 142
N1 H1C Cl4 7_575 0.90 2.80 3.411(5) 126
N1 H1C Cl2 1_565 0.90 2.79 3.6062(4) 151
N2 H2A Cl1 1_565 0.90 2.76 3.6024(2) 156
N2 H2A Cl3 7_575 0.90 2.90 3.546(5) 130
N2 H2B Cl3 5_766 0.90 2.92 3.661(5) 141
N2 H2B Cl1 5_766 0.90 2.71 3.437(6) 139
N2 H2C Cl4 . 0.90 2.64 3.519(5) 167

loop_
_geom_torsion_atom_site_label_1
_geom_torsion_atom_site_label_2
_geom_torsion_atom_site_label_3
_geom_torsion_atom_site_label_4
_geom_torsion
N1 C1 C2 C3 180
C1 C2 C3 C4 180
C2 C3 C4 C5 180
N2 C6 C7 C8 180
C6 C7 C8 C9 180
C7 C8 C9 C10 180
